data_7225700
loop_
_publ_author_name
'Tulyabaev, Arthur R.'
'Mescheryakova, Ekaterina S.'
'Khabibullina, Guzel R.'
'Khalilov, Leonard M.'

_publ_section_title
;
 Intermolecular interactions and chiral crystallization effects in
 (1,5,3-dithiazepan-3-yl)-alkanoic acids
;
_journal_issue 30
_journal_name_full CrystEngComm
_journal_page_first 5686
_journal_paper_doi 10.1039/C6CE00708B
_journal_volume 18
_journal_year 2016
_chemical_absolute_configuration unk
_chemical_formula_moiety '0.67(C4 H9 N O S2)'
_chemical_formula_sum 'C2.667 H6 N0.667 O0.667 S1.333'
_chemical_formula_weight 100.84
_chemical_name_systematic 1,5,3-dithiazepan-3-ol
_space_group_crystal_system triclinic
_space_group_IT_number 1
_space_group_name_Hall 'P 1'
_space_group_name_H-M_alt 'P 1'
_symmetry_cell_setting triclinic
_symmetry_Int_Tables_number 1
_symmetry_space_group_name_Hall 'P 1'
_symmetry_space_group_name_H-M 'P 1'
_atom_sites_solution_primary direct
_audit_block_doi 10.5517/cc10vd6g
_audit_creation_date 2012-11-26
_audit_creation_method
;
  Olex2 1.2-ac2
  (compiled 2012.03.27 svn.r2268, GUI svn.r4156)
;
_audit_update_record
;
2013-07-05 deposited with the CCDC.
2016-06-03 downloaded from the CCDC.
;
_cell_angle_alpha 109.839(10)
_cell_angle_beta 95.545(9)
_cell_angle_gamma 94.714(8)
_cell_formula_units_Z 3
_cell_length_a 6.5991(7)
_cell_length_b 6.9097(7)
_cell_length_c 8.2602(9)
_cell_measurement_reflns_used 2575
_cell_measurement_theta_max 31.1844
_cell_measurement_theta_min 2.6395
_cell_volume 349.97(7)
_computing_cell_refinement
;
CrysAlisPro, Agilent Technologies,
Version 1.171.36.20 (release 27-06-2012 CrysAlis171 .NET)
(compiled Jul 11 2012,15:38:31)
;
_computing_data_collection
;
CrysAlisPro, Agilent Technologies,
Version 1.171.36.20 (release 27-06-2012 CrysAlis171 .NET)
(compiled Jul 11 2012,15:38:31)
;
_computing_data_reduction
;
CrysAlisPro, Agilent Technologies,
Version 1.171.36.20 (release 27-06-2012 CrysAlis171 .NET)
(compiled Jul 11 2012,15:38:31)
;
_computing_molecular_graphics
;
O. V. Dolomanov, L. J. Bourhis, R. J. Gildea, J. A. K. Howard and H. Puschmann,
OLEX2: a complete structure solution, refinement and analysis program.
J. Appl. Cryst. (2009). 42, 339-341.
;
_computing_publication_material
;
O. V. Dolomanov, L. J. Bourhis, R. J. Gildea, J. A. K. Howard and H. Puschmann,
OLEX2: a complete structure solution, refinement and analysis program.
J. Appl. Cryst. (2009). 42, 339-341.
;
_computing_structure_refinement
;
SHELXL, G.M. Sheldrick, Acta Cryst.
(2008). A64, 112-122
;
_computing_structure_solution
;
SHELXS, G.M. Sheldrick, Acta Cryst.
(2008). A64, 112-122
;
_diffrn_ambient_temperature 293.2
_diffrn_detector_area_resol_mean 16.1709
_diffrn_measured_fraction_theta_full 0.9973
_diffrn_measured_fraction_theta_max 0.9892
_diffrn_measurement_details
;
  1 omega  -10.00   47.00   1.0000    6.3000
omega____ theta____ kappa____ phi______ frames
    -      -23.6098   77.0000  -60.0000 57

  2 omega -100.00  -32.00   1.0000    6.3000
omega____ theta____ kappa____ phi______ frames
    -      -23.6098  178.0000  150.0000 68

  3 omega    0.00   40.00   1.0000    6.3000
omega____ theta____ kappa____ phi______ frames
    -      -23.6098   57.0000 -180.0000 40

  4 omega  -50.00   47.00   1.0000    6.3000
omega____ theta____ kappa____ phi______ frames
    -      -23.6098   77.0000   30.0000 97

  5 omega   -6.00   95.00   1.0000    6.3000
omega____ theta____ kappa____ phi______ frames
    -       24.3911   77.0000   30.0000 101

  6 omega    4.00   93.00   1.0000    6.3000
omega____ theta____ kappa____ phi______ frames
    -       24.3911   57.0000  -60.0000 89

  7 omega  -23.00   63.00   1.0000    6.3000
omega____ theta____ kappa____ phi______ frames
    -       24.3911  -99.0000  150.0000 86

  8 omega   18.00   72.00   1.0000    6.3000
omega____ theta____ kappa____ phi______ frames
    -       24.3911   57.0000  120.0000 54

  9 omega   36.00   66.00   1.0000    6.3000
omega____ theta____ kappa____ phi______ frames
    -       24.3911  -99.0000  -60.0000 30

 10 omega   -5.00   89.00   1.0000    6.3000
omega____ theta____ kappa____ phi______ frames
    -       24.3911   77.0000 -180.0000 94
;
_diffrn_measurement_device_type 'Xcalibur, Eos'
_diffrn_measurement_method '\w scans'
_diffrn_orient_matrix_UB_11 -0.0495988000
_diffrn_orient_matrix_UB_12 0.0559316000
_diffrn_orient_matrix_UB_13 -0.0467288000
_diffrn_orient_matrix_UB_21 0.0889913000
_diffrn_orient_matrix_UB_22 0.0071396000
_diffrn_orient_matrix_UB_23 -0.0404219000
_diffrn_orient_matrix_UB_31 -0.0382196000
_diffrn_orient_matrix_UB_32 -0.0944048000
_diffrn_orient_matrix_UB_33 -0.0683050000
_diffrn_radiation_monochromator graphite
_diffrn_radiation_probe x-ray
_diffrn_radiation_type 'Mo K\a'
_diffrn_radiation_wavelength 0.7107
_diffrn_reflns_av_R_equivalents 0.0196
_diffrn_reflns_av_unetI/netI 0.0230
_diffrn_reflns_limit_h_max 9
_diffrn_reflns_limit_h_min -9
_diffrn_reflns_limit_k_max 9
_diffrn_reflns_limit_k_min -10
_diffrn_reflns_limit_l_max 11
_diffrn_reflns_limit_l_min -11
_diffrn_reflns_number 5222
_diffrn_reflns_theta_full 31.254342
_diffrn_reflns_theta_max 31.25
_diffrn_reflns_theta_min 2.64
_diffrn_source 'Enhance (Mo) X-ray Source'
_diffrn_source_type 'Xcalibur Eos'
_exptl_absorpt_coefficient_mu 0.667
_exptl_absorpt_correction_T_max 1.00000
_exptl_absorpt_correction_T_min 0.62741
_exptl_absorpt_correction_type multi-scan
_exptl_absorpt_process_details
;
CrysAlisPro, Agilent Technologies,
Version 1.171.36.20 (release 27-06-2012 CrysAlis171 .NET)
(compiled Jul 11 2012,15:38:31)
Empirical absorption correction using spherical harmonics,
 implemented in SCALE3 ABSPACK scaling algorithm.
;
_exptl_crystal_colour colorless
_exptl_crystal_density_diffrn 1.4353
_exptl_crystal_F_000 160.5417
_exptl_crystal_recrystallization_method 'hexane, ethylacetate, chloroforme'
_refine_diff_density_max 0.287669
_refine_diff_density_min -0.328083
_refine_diff_density_rms 0.054512
_refine_ls_abs_structure_details 'Flack, H. D. (1983). Acta Cryst. A39, 876-881.'
_refine_ls_abs_structure_Flack 0.46(11)
_refine_ls_d_res_high 0.684925
_refine_ls_d_res_low 7.701107
_refine_ls_goodness_of_fit_ref 1.106929
_refine_ls_hydrogen_treatment constr
_refine_ls_matrix_type full
_refine_ls_number_constraints 0
_refine_ls_number_parameters 216
_refine_ls_number_reflns 3814
_refine_ls_number_restraints 0
_refine_ls_restrained_S_all 1.106929
_refine_ls_R_factor_all 0.044094
_refine_ls_R_factor_gt 0.035372
_refine_ls_shift/su_max 9.7732
_refine_ls_shift/su_mean 1.0583
_refine_ls_structure_factor_coef Fsqd
_refine_ls_weighting_details 'w=1/[\s^2^(Fo^2^)+(0.0571P)^2^+0.0384P] where P=(Fo^2^+2Fc^2^)/3'
_refine_ls_weighting_scheme calc
_refine_ls_wR_factor_ref 0.110300
_reflns_Friedel_coverage 0.768
_reflns_limit_h_max 9
_reflns_limit_h_min -9
_reflns_limit_k_max 9
_reflns_limit_k_min -10
_reflns_limit_l_max 11
_reflns_limit_l_min -11
_reflns_number_gt 3197
_reflns_number_total 3814
_reflns_threshold_expression I>=2u(I)
_cod_data_source_file c6ce00708b2.cif
_cod_data_source_block KHG-R165
_cod_depositor_comments 'Adding full bibliography for 7225700--7225708.cif.'
_cod_database_code 7225700

loop_
_space_group_symop_id
_space_group_symop_operation_xyz
1 x,y,z

loop_
_atom_site_label
_atom_site_type_symbol
_atom_site_fract_x
_atom_site_fract_y
_atom_site_fract_z
_atom_site_U_iso_or_equiv
_atom_site_adp_type
_atom_site_occupancy
S1 S -0.15887(13) 0.32920(13) 0.93624(11) 0.0499(3) Uani 1.000000
S2 S 0.32912(14) 0.46287(13) 0.83291(12) 0.0513(3) Uani 1.000000
S3 S 0.77122(13) 0.99383(13) 0.32547(12) 0.0476(3) Uani 1.000000
S4 S 0.28269(13) 0.85842(14) 0.42668(13) 0.0521(3) Uani 1.000000
N1 N -0.0603(6) 0.5691(5) 0.7455(5) 0.0423(9) Uani 1.000000
N2 N 0.6691(5) 0.7571(5) 0.5191(5) 0.0419(9) Uani 1.000000
C3 C 0.5051(7) 0.8814(7) 0.5789(6) 0.0446(11) Uani 1.000000
O4 O 0.5978(5) 0.5419(4) 0.4975(4) 0.0603(11) Uani 1.000000
O5 O 0.0127(6) 0.7799(5) 0.7671(5) 0.0632(12) Uani 1.000000
C6 C 0.7162(7) 0.7440(6) 0.3469(6) 0.0431(11) Uani 1.000000
C7 C 0.0886(8) 0.2975(9) 1.0332(7) 0.0605(15) Uani 1.000000
C8 C 0.5211(7) 1.0281(6) 0.2337(6) 0.0504(13) Uani 1.000000
C9 C 0.1032(7) 0.4460(7) 0.6812(6) 0.0447(11) Uani 1.000000
C10 C -0.1067(7) 0.5795(7) 0.9190(6) 0.0502(12) Uani 1.000000
C11 C 0.3564(7) 1.0583(7) 0.3490(7) 0.0615(14) Uani 1.000000
C12 C 0.2490(8) 0.2505(7) 0.9091(7) 0.0520(14) Uani 1.000000
H10a H 0.022(6) 0.679(5) 1.009(5) 0.043(10) Uiso 1.000000
H6a H 0.612(6) 0.690(5) 0.269(5) 0.033(9) Uiso 1.000000
H9a H 0.060(5) 0.333(5) 0.654(4) 0.036(8) Uiso 1.000000
H10b H -0.206(6) 0.678(5) 0.955(5) 0.045(9) Uiso 1.000000
H3a H 0.486(5) 0.852(4) 0.665(4) 0.023(6) Uiso 1.000000
H4 H 0.702(4) 0.522(4) 0.580(3) 0.027(6) Uiso 1.000000
H8a H 0.551(4) 1.155(4) 0.202(3) 0.027(6) Uiso 1.000000
H7a H 0.140(5) 0.443(5) 1.155(4) 0.040(8) Uiso 1.000000
H11a H 0.412(7) 1.181(7) 0.460(6) 0.048(12) Uiso 1.000000
H12a H 0.228(9) 0.112(9) 0.818(7) 0.079(17) Uiso 1.000000
H11b H 0.232(3) 1.078(3) 0.270(3) 0.046(4) Uiso 1.000000
H5 H -0.079(8) 0.806(8) 0.767(7) 0.087(17) Uiso 1.000000
H6b H 0.857(6) 0.690(5) 0.337(5) 0.053(10) Uiso 1.000000
H12b H 0.360(11) 0.240(10) 0.961(9) 0.08(2) Uiso 1.000000
H9b H 0.189(6) 0.484(6) 0.587(5) 0.047(12) Uiso 1.000000
H3b H 0.564(5) 1.040(5) 0.640(4) 0.032(10) Uiso 1.000000
H8b H 0.519(5) 0.941(6) 0.169(4) 0.034(9) Uiso 1.000000
H7b H 0.063(8) 0.245(8) 1.114(7) 0.110(17) Uiso 1.000000

loop_
_atom_site_aniso_label
_atom_site_aniso_U_11
_atom_site_aniso_U_22
_atom_site_aniso_U_33
_atom_site_aniso_U_12
_atom_site_aniso_U_13
_atom_site_aniso_U_23
S1 0.0464(7) 0.0557(7) 0.0519(7) 0.0001(6) 0.0139(6) 0.0236(5)
S2 0.0345(7) 0.0597(7) 0.0647(8) 0.0013(5) 0.0065(6) 0.0293(6)
S3 0.0373(7) 0.0551(7) 0.0529(7) 0.0004(5) 0.0096(5) 0.0225(5)
S4 0.0330(6) 0.0615(8) 0.0668(9) 0.0027(5) 0.0043(6) 0.0303(7)
N1 0.049(2) 0.0277(17) 0.049(2) 0.0033(15) -0.0044(18) 0.0147(16)
N2 0.035(2) 0.0456(18) 0.052(2) 0.0067(15) 0.0081(17) 0.0248(16)
C3 0.043(3) 0.051(2) 0.041(2) 0.0141(19) 0.014(2) 0.0150(19)
O4 0.062(3) 0.0364(15) 0.086(3) -0.0029(16) 0.001(2) 0.0295(16)
O5 0.065(3) 0.046(2) 0.080(3) -0.003(2) -0.016(2) 0.033(2)
C6 0.045(3) 0.032(2) 0.048(3) 0.0072(18) 0.007(2) 0.0061(19)
C7 0.061(4) 0.083(4) 0.057(3) 0.018(3) 0.016(3) 0.045(3)
C8 0.056(3) 0.047(2) 0.048(3) -0.001(2) -0.009(2) 0.0235(19)
C9 0.050(3) 0.047(2) 0.040(3) -0.002(2) 0.002(2) 0.022(2)
C10 0.046(3) 0.056(2) 0.053(3) 0.017(2) 0.015(2) 0.019(2)
C11 0.046(3) 0.061(3) 0.087(4) 0.015(2) 0.001(3) 0.039(3)
C12 0.048(3) 0.056(3) 0.066(3) 0.012(2) 0.010(3) 0.037(3)

loop_
_atom_type_symbol
_atom_type_scat_dispersion_real
_atom_type_scat_dispersion_imag
_atom_type_scat_source
_atom_type_scat_dispersion_source
H 0.00000 0.00000 'International Tables Volume C Table 6.1.1.4 (pp. 500-502)' 'Henke, Gullikson and Davis, At. Data and Nucl. Data Tables, 1993, 54, 2'
C 0.00347 0.00161 'International Tables Volume C Table 6.1.1.4 (pp. 500-502)' 'Henke, Gullikson and Davis, At. Data and Nucl. Data Tables, 1993, 54, 2'
S 0.12424 0.12443 'International Tables Volume C Table 6.1.1.4 (pp. 500-502)' 'Henke, Gullikson and Davis, At. Data and Nucl. Data Tables, 1993, 54, 2'
O 0.01158 0.00611 'International Tables Volume C Table 6.1.1.4 (pp. 500-502)' 'Henke, Gullikson and Davis, At. Data and Nucl. Data Tables, 1993, 54, 2'
N 0.00653 0.00323 'International Tables Volume C Table 6.1.1.4 (pp. 500-502)' 'Henke, Gullikson and Davis, At. Data and Nucl. Data Tables, 1993, 54, 2'

loop_
_citation_id
_citation_doi
_citation_year
1 10.1016/j.tet.2014.03.053 2014

loop_
_geom_angle_atom_site_label_1
_geom_angle_atom_site_label_2
_geom_angle_atom_site_label_3
_geom_angle
C10 S1 C7 101.4(2)
C12 S2 C9 100.1(2)
C8 S3 C6 101.0(2)
C11 S4 C3 100.4(2)
C9 N1 O5 106.3(3)
C10 N1 O5 104.4(3)
C10 N1 C9 115.3(4)
O4 N2 C3 107.7(3)
C6 N2 C3 114.5(4)
C6 N2 O4 103.7(3)
N2 C3 S4 118.6(3)
H3a C3 S4 117(2)
H3a C3 N2 100(2)
H3b C3 S4 109.3(19)
H3b C3 N2 111(2)
H3b C3 H3a 100(3)
H4 O4 N2 98.9(15)
H5 O5 N1 92(4)
N2 C6 S3 113.5(3)
H6a C6 S3 102(2)
H6a C6 N2 112(2)
H6b C6 S3 101.2(19)
H6b C6 N2 106(2)
H6b C6 H6a 123(3)
C12 C7 S1 114.3(4)
H7a C7 S1 107.4(16)
H7a C7 C12 113.2(16)
H7b C7 S1 106(3)
H7b C7 C12 129(3)
H7b C7 H7a 81(3)
C11 C8 S3 116.7(4)
H8a C8 S3 103.1(16)
H8a C8 C11 109.9(16)
H8b C8 S3 90(3)
H8b C8 C11 121(3)
H8b C8 H8a 113(3)
N1 C9 S2 118.5(3)
H9a C9 S2 102(3)
H9a C9 N1 107(3)
H9b C9 S2 95(2)
H9b C9 N1 118(2)
H9b C9 H9a 114(3)
N1 C10 S1 113.1(3)
H10a C10 S1 115(2)
H10a C10 N1 105(2)
H10b C10 S1 118(2)
H10b C10 N1 109(2)
H10b C10 H10a 95(3)
C8 C11 S4 118.3(3)
H11a C11 S4 104(3)
H11a C11 C8 107(3)
H11b C11 S4 109.6(12)
H11b C11 C8 102.2(13)
H11b C11 H11a 117(3)
C7 C12 S2 114.7(4)
H12a C12 S2 114(3)
H12a C12 C7 116(3)
H12b C12 S2 101(5)
H12b C12 C7 110(5)
H12b C12 H12a 98(5)

loop_
_geom_bond_atom_site_label_1
_geom_bond_atom_site_label_2
_geom_bond_distance
S1 C7 1.811(6)
S1 C10 1.791(5)
S2 C9 1.821(5)
S2 C12 1.842(5)
S3 C6 1.806(5)
S3 C8 1.816(5)
S4 C3 1.797(5)
S4 C11 1.763(6)
N1 O5 1.442(4)
N1 C9 1.458(7)
N1 C10 1.473(7)
N2 C3 1.456(6)
N2 O4 1.467(4)
N2 C6 1.460(7)
C3 H3a 0.82(3)
C3 H3b 1.06(3)
O4 H4 0.97(3)
O5 H5 0.65(5)
C6 H6a 0.86(4)
C6 H6b 1.03(4)
C7 C12 1.522(8)
C7 H7a 1.15(3)
C7 H7b 0.89(5)
C8 C11 1.495(8)
C8 H8a 1.01(3)
C8 H8b 0.65(3)
C9 H9a 0.76(3)
C9 H9b 1.09(4)
C10 H10a 1.08(3)
C10 H10b 0.98(4)
C11 H11a 1.02(4)
C11 H11b 1.05(2)
C12 H12a 0.98(6)
C12 H12b 0.83(7)
